data_8100600
loop_
_publ_author_name
'Zheng, Yue-Qing'
'Sun, Jie'
'Lin, Jian-Li'

_publ_section_title
;
Crystal structure of diaquanitrato(1,10-phenanthroline-N,N')copper
(II) nitrate, [Cu(H~2~O)~2~(C~12~H~8~N~2~)(NO~3~)]NO~3~
;
_journal_issue 2
_journal_name_full 'Zeitschrift f\"ur Kristallographie - New Crystal Structures'
_journal_page_first 193
_journal_page_last 194
_journal_volume 217
_journal_year 2002
_chemical_formula_structural '[Cu(H2 O)2 (C12 H8 N2)(NO3)]NO3'
_chemical_formula_sum 'C12 H12 Cu N4 O8'
_chemical_formula_weight 403.80
_space_group_IT_number 14
_symmetry_cell_setting monoclinic
_symmetry_space_group_name_Hall '-P 2yn'
_symmetry_space_group_name_H-M 'P 1 21/n 1'
_cell_angle_alpha 90.00
_cell_angle_beta 106.240(10)
_cell_angle_gamma 90.00
_cell_formula_units_Z 4
_cell_length_a 7.0190(10)
_cell_length_b 20.187(2)
_cell_length_c 11.2400(10)
_cell_measurement_temperature 293(2)
_cell_volume 1529.1(3)
_diffrn_ambient_temperature 293(2)
_exptl_crystal_density_diffrn 1.754
_cod_original_sg_symbol_H-M 'P 21/n'
_cod_database_code 8100600

loop_
_symmetry_equiv_pos_as_xyz
'x, y, z'
'-x+1/2, y+1/2, -z+1/2'
'-x, -y, -z'
'x-1/2, -y-1/2, z-1/2'

loop_
_atom_site_label
_atom_site_type_symbol
_atom_site_fract_x
_atom_site_fract_y
_atom_site_fract_z
_atom_site_U_iso_or_equiv
_atom_site_adp_type
_atom_site_occupancy
_atom_site_symmetry_multiplicity
_atom_site_Wyckoff_symbol
_atom_site_calc_flag
_atom_site_refinement_flags
_atom_site_disorder_assembly
_atom_site_disorder_group
Cu Cu 0.73513(5) 0.104814(16) 0.70144(3) 0.0367(2) Uani 1 4 e d . . .
N1 N 0.7735(4) 0.11839(14) 0.8824(2) 0.0390(5) Uani 1 4 e d . . .
N2 N 0.7059(4) 0.00978(12) 0.7467(2) 0.0401(5) Uani 1 4 e d . . .
C1 C 0.8026(6) 0.17451(18) 0.9459(3) 0.0509(8) Uani 1 4 e d . . .
C2 C 0.8253(7) 0.1757(2) 1.0738(4) 0.0633(10) Uani 1 4 e d . . .
C3 C 0.8168(6) 0.1185(2) 1.1359(3) 0.0592(9) Uani 1 4 e d . . .
C4 C 0.7841(5) 0.05837(18) 1.0707(3) 0.0459(7) Uani 1 4 e d . . .
C5 C 0.7690(5) -0.0045(2) 1.1253(3) 0.0540(8) Uani 1 4 e d . . .
C6 C 0.7356(5) -0.0599(2) 1.0570(4) 0.0577(9) Uani 1 4 e d . . .
C7 C 0.7112(5) -0.05872(16) 0.9255(3) 0.0478(7) Uani 1 4 e d . . .
C8 C 0.6704(6) -0.11390(17) 0.8460(4) 0.0604(9) Uani 1 4 e d . . .
C9 C 0.6487(7) -0.10666(17) 0.7233(5) 0.0643(11) Uani 1 4 e d . . .
C10 C 0.6681(6) -0.04369(17) 0.6759(4) 0.0524(8) Uani 1 4 e d . . .
C11 C 0.7277(4) 0.00228(14) 0.8702(3) 0.0380(6) Uani 1 4 e d . . .
C12 C 0.7634(4) 0.06132(15) 0.9433(3) 0.0386(6) Uani 1 4 e d . . .
O1 O 0.4185(4) 0.13748(18) 0.6441(3) 0.0677(8) Uani 1 4 e d . . .
O2 O 0.8077(4) 0.19818(11) 0.6783(2) 0.0462(5) Uani 1 4 e d . . .
N3 N 0.9078(4) 0.07742(13) 0.5224(2) 0.0456(6) Uani 1 4 e d . . .
O3 O 0.7285(4) 0.08136(13) 0.5295(2) 0.0494(5) Uani 1 4 e d . . .
O4 O 0.9376(6) 0.06574(16) 0.4229(2) 0.0789(9) Uani 1 4 e d . . .
O5 O 1.0421(4) 0.08478(13) 0.6195(2) 0.0544(6) Uani 1 4 e d . . .
N4 N 0.7708(4) 0.25207(13) 0.3768(2) 0.0485(6) Uani 1 4 e d . . .
O6 O 0.9403(6) 0.2347(4) 0.4154(5) 0.152(3) Uani 1 4 e d . . .
O7 O 0.6576(5) 0.2399(2) 0.4390(3) 0.0830(10) Uani 1 4 e d . . .
O8 O 0.7097(5) 0.27950(16) 0.2735(3) 0.0658(7) Uani 1 4 e d . . .
H1 H 0.804(8) 0.212(3) 0.906(5) 0.080(15) Uiso 1 4 e d . . .
H2 H 0.839(8) 0.213(3) 1.118(5) 0.093(17) Uiso 1 4 e d . . .
H3 H 0.837(8) 0.122(3) 1.218(5) 0.081(15) Uiso 1 4 e d . . .
H5 H 0.785(7) -0.003(2) 1.212(4) 0.062(12) Uiso 1 4 e d . . .
H6 H 0.722(7) -0.103(2) 1.100(4) 0.068(14) Uiso 1 4 e d . . .
H8 H 0.643(6) -0.157(2) 0.877(4) 0.064(11) Uiso 1 4 e d . . .
H9 H 0.616(7) -0.141(2) 0.663(4) 0.074(13) Uiso 1 4 e d . . .
H10 H 0.658(5) -0.0377(18) 0.599(3) 0.042(9) Uiso 1 4 e d . . .
HAO1 H 0.328(10) 0.122(4) 0.617(7) 0.10(2) Uiso 1 4 e d . . .
HBO1 H 0.389(6) 0.168(2) 0.682(4) 0.056(12) Uiso 1 4 e d . . .
HAO2 H 0.932(7) 0.207(2) 0.702(4) 0.054(11) Uiso 1 4 e d . . .
HBO2 H 0.762(6) 0.211(2) 0.609(4) 0.044(10) Uiso 1 4 e d . . .

loop_
_atom_site_aniso_label
_atom_site_aniso_U_11
_atom_site_aniso_U_22
_atom_site_aniso_U_33
_atom_site_aniso_U_23
_atom_site_aniso_U_13
_atom_site_aniso_U_12
Cu 0.0413(3) 0.0388(3) 0.0318(3) 0.00207(11) 0.01355(17) -0.00162(12)
N1 0.0428(13) 0.0432(12) 0.0344(12) -0.0007(10) 0.0161(10) -0.0027(10)
N2 0.0379(12) 0.0408(12) 0.0412(13) 0.0006(10) 0.0104(10) -0.0014(9)
C1 0.065(2) 0.0482(17) 0.0450(16) -0.0037(14) 0.0243(15) -0.0008(15)
C2 0.084(3) 0.064(2) 0.0487(18) -0.0144(16) 0.0293(18) -0.0038(19)
C3 0.066(2) 0.080(2) 0.0353(16) -0.0027(16) 0.0206(15) 0.0000(19)
C4 0.0375(14) 0.0650(19) 0.0373(14) 0.0102(13) 0.0140(11) 0.0027(13)
C5 0.0499(18) 0.069(2) 0.0452(17) 0.0201(15) 0.0169(14) 0.0054(15)
C6 0.0506(19) 0.062(2) 0.063(2) 0.0324(17) 0.0208(16) 0.0070(15)
C7 0.0354(14) 0.0475(16) 0.0612(18) 0.0134(14) 0.0148(13) 0.0007(12)
C8 0.059(2) 0.0417(17) 0.080(3) 0.0115(16) 0.0187(19) -0.0017(15)
C9 0.068(3) 0.0421(18) 0.077(3) -0.0086(16) 0.011(2) -0.0066(15)
C10 0.0554(19) 0.0457(16) 0.0534(18) -0.0041(14) 0.0105(15) -0.0045(14)
C11 0.0297(12) 0.0411(14) 0.0443(14) 0.0084(11) 0.0123(10) 0.0025(10)
C12 0.0330(13) 0.0479(15) 0.0379(13) 0.0050(11) 0.0149(10) 0.0010(11)
O1 0.0403(14) 0.0726(19) 0.091(2) -0.0087(16) 0.0188(14) 0.0037(13)
O2 0.0584(15) 0.0415(11) 0.0407(11) 0.0053(9) 0.0170(10) -0.0020(10)
N3 0.0641(17) 0.0424(13) 0.0358(12) 0.0031(9) 0.0230(12) 0.0028(12)
O3 0.0501(13) 0.0609(14) 0.0349(10) -0.0036(10) 0.0085(9) -0.0044(11)
O4 0.123(3) 0.083(2) 0.0454(13) 0.0044(13) 0.0483(16) 0.0195(18)
O5 0.0491(13) 0.0639(14) 0.0512(13) 0.0001(11) 0.0157(11) -0.0001(11)
N4 0.0537(15) 0.0415(12) 0.0480(14) 0.0022(11) 0.0107(12) -0.0035(12)
O6 0.0492(18) 0.257(7) 0.140(4) 0.101(4) 0.009(2) 0.005(3)
O7 0.0752(19) 0.117(3) 0.0629(17) 0.0361(17) 0.0293(15) 0.0214(19)
O8 0.0751(17) 0.0792(19) 0.0471(12) 0.0182(13) 0.0238(12) 0.0153(15)

loop_
_geom_bond_atom_site_label_1
_geom_bond_atom_site_label_2
_geom_bond_distance
_geom_bond_site_symmetry_2
_geom_bond_publ_flag
Cu O3 1.978(2) . ?
Cu O2 1.988(2) . ?
Cu N1 1.995(3) . ?
Cu N2 2.010(2) . ?
Cu O1 2.234(3) . ?
N1 C1 1.324(4) . ?
N1 C12 1.352(4) . ?
N2 C10 1.323(4) . ?
N2 C11 1.363(4) . ?
C1 C2 1.401(5) . ?
C1 H1 0.89(6) . ?
C2 C3 1.360(6) . ?
C2 H2 0.89(6) . ?
C3 C4 1.403(6) . ?
C3 H3 0.89(5) . ?
C4 C12 1.400(4) . ?
C4 C5 1.427(5) . ?
C5 C6 1.339(6) . ?
C5 H5 0.95(4) . ?
C6 C7 1.440(5) . ?
C6 H6 1.01(5) . ?
C7 C11 1.399(4) . ?
C7 C8 1.406(6) . ?
C8 C9 1.353(7) . ?
C8 H8 0.98(5) . ?
C9 C10 1.400(5) . ?
C9 H9 0.95(5) . ?
C10 H10 0.85(4) . ?
C11 C12 1.429(4) . ?
O1 HAO1 0.70(7) . ?
O1 HBO1 0.81(5) . ?
O2 HAO2 0.85(4) . ?
O2 HBO2 0.80(4) . ?
N3 O4 1.217(3) . ?
N3 O5 1.235(4) . ?
N3 O3 1.285(4) . ?
N4 O6 1.199(5) . ?
N4 O7 1.221(4) . ?
N4 O8 1.249(4) . ?
